data_1503595
loop_
_publ_author_name
'Engelhart, Jens U.'
'Lindner, Benjamin D.'
'Tverskoy, Olena'
'Rominger, Frank'
'Bunz, Uwe H. F.'

_publ_section_title
;
 Large azaacenes: pyridine rings reacting like carbonyl groups.
;
_journal_issue 4
_journal_name_full 'Organic letters'
_journal_page_first 1008
_journal_page_last 1011
_journal_paper_doi 10.1021/ol203334u
_journal_volume 14
_journal_year 2012
_chemical_formula_sum 'C39 H49 N5 O Si2'
_chemical_formula_weight 660.01
_chemical_name_common '2 in manuscript'
_chemical_name_systematic
; 
 ? 
;
_space_group_IT_number 2
_symmetry_cell_setting triclinic
_symmetry_space_group_name_Hall '-P 1'
_symmetry_space_group_name_H-M 'P -1'
_atom_sites_solution_hydrogens geom
_atom_sites_solution_primary direct
_atom_sites_solution_secondary difmap
_audit_creation_method SHELXL-97
_cell_angle_alpha 96.795(2)
_cell_angle_beta 102.509(2)
_cell_angle_gamma 99.276(2)
_cell_formula_units_Z 2
_cell_length_a 8.6741(4)
_cell_length_b 12.0321(5)
_cell_length_c 19.0097(8)
_cell_measurement_reflns_used 7764
_cell_measurement_temperature 200(2)
_cell_measurement_theta_max 22.58
_cell_measurement_theta_min 2.21
_cell_volume 1887.24(14)
_computing_cell_refinement 'Bruker SAINT'
_computing_data_collection 'Bruker APEX2'
_computing_data_reduction 'Bruker SAINT'
_computing_molecular_graphics 'Bruker SHELXTL'
_computing_publication_material 'Bruker SHELXTL'
_computing_structure_refinement 'SHELXL-97 (Sheldrick, 2008)'
_computing_structure_solution 'SHELXS-97 (Sheldrick, 2008)'
_diffrn_ambient_temperature 200(2)
_diffrn_measured_fraction_theta_full 0.998
_diffrn_measured_fraction_theta_max 0.998
_diffrn_measurement_device_type 'Bruker APEX-II Quazar'
_diffrn_measurement_method '\w scans'
_diffrn_radiation_monochromator mirror
_diffrn_radiation_source 'ImuS microsource'
_diffrn_radiation_type MoK\a
_diffrn_radiation_wavelength 0.71073
_diffrn_reflns_av_R_equivalents 0.0613
_diffrn_reflns_av_sigmaI/netI 0.0478
_diffrn_reflns_limit_h_max 9
_diffrn_reflns_limit_h_min -9
_diffrn_reflns_limit_k_max 12
_diffrn_reflns_limit_k_min -12
_diffrn_reflns_limit_l_max 20
_diffrn_reflns_limit_l_min -20
_diffrn_reflns_number 29090
_diffrn_reflns_theta_full 22.61
_diffrn_reflns_theta_max 22.61
_diffrn_reflns_theta_min 1.74
_exptl_absorpt_coefficient_mu 0.130
_exptl_absorpt_correction_T_max 0.9909
_exptl_absorpt_correction_T_min 0.9271
_exptl_absorpt_correction_type multi-scan
_exptl_absorpt_process_details
;
Sheldrick, G. M. (2008). <i>SADABS</i>. University of G\"ottingen, Germany.
;
_exptl_crystal_colour green
_exptl_crystal_density_diffrn 1.161
_exptl_crystal_density_method 'not measured'
_exptl_crystal_description needle
_exptl_crystal_F_000 708
_exptl_crystal_size_max 0.59
_exptl_crystal_size_mid 0.08
_exptl_crystal_size_min 0.07
_refine_diff_density_max 0.287
_refine_diff_density_min -0.280
_refine_diff_density_rms 0.048
_refine_ls_extinction_method none
_refine_ls_goodness_of_fit_ref 1.027
_refine_ls_hydrogen_treatment constr
_refine_ls_matrix_type full
_refine_ls_number_parameters 447
_refine_ls_number_reflns 4998
_refine_ls_number_restraints 60
_refine_ls_restrained_S_all 1.024
_refine_ls_R_factor_all 0.0861
_refine_ls_R_factor_gt 0.0546
_refine_ls_shift/su_max 0.000
_refine_ls_shift/su_mean 0.000
_refine_ls_structure_factor_coef Fsqd
_refine_ls_weighting_details 'calc w=1/[\s^2^(Fo^2^)+(0.0622P)^2^+1.7623P] where P=(Fo^2^+2Fc^2^)/3'
_refine_ls_weighting_scheme calc
_refine_ls_wR_factor_gt 0.1348
_refine_ls_wR_factor_ref 0.1521
_reflns_number_gt 3489
_reflns_number_total 4998
_reflns_threshold_expression >2sigma(I)
_cod_data_source_file ol203334u_si_001.cif
_cod_data_source_block je5
_cod_depositor_comments
;
The following automatic conversions were performed:

'_symmetry_cell_setting' value 'Triclinic' changed to 'triclinic'
according to /home/saulius/struct/CIF-dictionaries/cif_core.dic
dictionary named 'cif_core.dic' version 2.4.1 from 2010-06-29.

Automatic conversion script
Id: cif_fix_values 1715 2011-07-08 13:25:40Z adriana 
;
_cod_original_sg_symbol_H-M P-1
_cod_database_code 1503595

loop_
_symmetry_equiv_pos_as_xyz
'x, y, z'
'-x, -y, -z'

loop_
_atom_site_label
_atom_site_type_symbol
_atom_site_fract_x
_atom_site_fract_y
_atom_site_fract_z
_atom_site_U_iso_or_equiv
_atom_site_adp_type
_atom_site_occupancy
_atom_site_symmetry_multiplicity
_atom_site_calc_flag
_atom_site_refinement_flags
_atom_site_disorder_assembly
_atom_site_disorder_group
Si1 Si 0.59138(12) 0.79230(9) 0.38152(5) 0.0432(3) Uani 1 1 d U . .
Si2 Si 0.00947(12) 0.66726(9) -0.24127(5) 0.0441(3) Uani 1 1 d U . .
C1 C 0.5092(4) 0.7565(3) 0.2159(2) 0.0352(8) Uani 1 1 d . . .
C2 C 0.5546(4) 0.7664(3) 0.2816(2) 0.0408(9) Uani 1 1 d . A .
C3 C 0.2336(4) 0.7138(3) -0.0900(2) 0.0390(9) Uani 1 1 d . . .
C4 C 0.1573(4) 0.6993(3) -0.1523(2) 0.0439(9) Uani 1 1 d . B .
C11 C 0.4482(4) 0.7472(3) 0.13862(17) 0.0325(8) Uani 1 1 d . A .
C12 C 0.3026(4) 0.7866(3) 0.11352(18) 0.0324(8) Uani 1 1 d . . .
N13 N 0.2287(3) 0.8294(2) 0.16361(15) 0.0366(7) Uani 1 1 d . A .
C14 C 0.0942(4) 0.8651(3) 0.13775(18) 0.0346(8) Uani 1 1 d . . .
N15 N 0.0176(3) 0.9063(2) 0.18850(15) 0.0384(7) Uani 1 1 d . A .
C16 C -0.1161(4) 0.9414(3) 0.16266(18) 0.0352(8) Uani 1 1 d . . .
C17 C -0.2046(4) 0.9851(3) 0.2117(2) 0.0415(9) Uani 1 1 d . A .
H17 H -0.1660 0.9887 0.2628 0.050 Uiso 1 1 calc R . .
C18 C -0.3405(4) 1.0205(3) 0.1860(2) 0.0433(9) Uani 1 1 d . . .
H18 H -0.3968 1.0495 0.2195 0.052 Uiso 1 1 calc R A .
C19 C -0.4053(4) 1.0161(3) 0.1086(2) 0.0390(9) Uani 1 1 d . A .
O19 O -0.5343(3) 1.0444(2) 0.08452(13) 0.0500(7) Uani 1 1 d . . .
N20 N -0.3187(3) 0.9759(2) 0.06272(16) 0.0385(7) Uani 1 1 d . . .
H20 H -0.3556 0.9741 0.0156 0.046 Uiso 1 1 calc R A .
C21 C -0.1778(4) 0.9380(3) 0.08528(19) 0.0341(8) Uani 1 1 d . A .
N22 N -0.1090(3) 0.8995(2) 0.03539(15) 0.0371(7) Uani 1 1 d . . .
C23 C 0.0292(4) 0.8607(3) 0.06134(19) 0.0358(8) Uani 1 1 d . A .
N24 N 0.0991(3) 0.8168(2) 0.01161(15) 0.0380(7) Uani 1 1 d . . .
C25 C 0.2360(4) 0.7785(3) 0.03717(18) 0.0324(8) Uani 1 1 d . A .
C26 C 0.3121(4) 0.7292(3) -0.01403(18) 0.0340(8) Uani 1 1 d . A .
C27 C 0.4581(4) 0.6928(3) 0.01097(18) 0.0337(8) Uani 1 1 d . . .
C28 C 0.5413(4) 0.6458(3) -0.0381(2) 0.0431(9) Uani 1 1 d . B .
H28 H 0.4986 0.6393 -0.0892 0.052 Uiso 1 1 calc R . .
C29 C 0.6807(4) 0.6100(3) -0.0135(2) 0.0502(10) Uani 1 1 d . . .
H29 H 0.7344 0.5792 -0.0475 0.060 Uiso 1 1 calc R B .
C30 C 0.7468(4) 0.6181(3) 0.0618(2) 0.0480(10) Uani 1 1 d . B .
H30 H 0.8439 0.5918 0.0782 0.058 Uiso 1 1 calc R . .
C31 C 0.6731(4) 0.6628(3) 0.11091(19) 0.0381(9) Uani 1 1 d . . .
H31 H 0.7198 0.6685 0.1616 0.046 Uiso 1 1 calc R B .
C32 C 0.5260(4) 0.7018(3) 0.08803(18) 0.0325(8) Uani 1 1 d . A .
C41 C 0.4596(5) 0.6713(4) 0.4063(2) 0.0631(12) Uani 1 1 d U A .
H41 H 0.3521 0.6621 0.3716 0.076 Uiso 1 1 calc R . .
C42 C 0.5133(6) 0.5582(4) 0.3930(3) 0.0947(17) Uani 1 1 d U . .
H42A H 0.5300 0.5459 0.3435 0.142 Uiso 1 1 calc R A .
H42B H 0.4303 0.4963 0.3983 0.142 Uiso 1 1 calc R . .
H42C H 0.6142 0.5595 0.4286 0.142 Uiso 1 1 calc R . .
C43 C 0.4289(7) 0.6924(5) 0.4826(3) 0.109(2) Uani 1 1 d U . .
H43A H 0.3933 0.7653 0.4896 0.164 Uiso 1 1 calc R A .
H43B H 0.5284 0.6947 0.5193 0.164 Uiso 1 1 calc R . .
H43C H 0.3453 0.6306 0.4876 0.164 Uiso 1 1 calc R . .
C44 C 0.8068(14) 0.7845(11) 0.4244(5) 0.054(3) Uani 0.597(15) 1 d PDU A 1
H44 H 0.8126 0.7021 0.4238 0.065 Uiso 0.597(15) 1 calc PR A 1
C45 C 0.9261(9) 0.8347(11) 0.3827(4) 0.070(3) Uani 0.597(15) 1 d PDU A 1
H45A H 0.8861 0.8041 0.3306 0.106 Uiso 0.597(15) 1 calc PR A 1
H45B H 1.0307 0.8142 0.4009 0.106 Uiso 0.597(15) 1 calc PR A 1
H45C H 0.9380 0.9179 0.3898 0.106 Uiso 0.597(15) 1 calc PR A 1
C46 C 0.8567(6) 0.8432(5) 0.5050(2) 0.0889(16) Uani 1 1 d DU . .
H46A H 0.7723 0.8176 0.5297 0.133 Uiso 1 1 calc R A 1
H46B H 0.8716 0.9261 0.5071 0.133 Uiso 1 1 calc R A 1
H46C H 0.9577 0.8230 0.5293 0.133 Uiso 1 1 calc R A 1
C44B C 0.813(2) 0.8295(17) 0.4213(7) 0.056(5) Uani 0.403(15) 1 d PDU A 2
H44B H 0.8552 0.9035 0.4068 0.067 Uiso 0.403(15) 1 calc PR A 2
C45B C 0.900(2) 0.739(2) 0.3935(10) 0.123(9) Uani 0.403(15) 1 d PDU A 2
H45D H 1.0054 0.7463 0.4272 0.184 Uiso 0.403(15) 1 calc PR A 2
H45E H 0.9151 0.7508 0.3450 0.184 Uiso 0.403(15) 1 calc PR A 2
H45F H 0.8360 0.6633 0.3904 0.184 Uiso 0.403(15) 1 calc PR A 2
C47 C 0.5258(5) 0.9288(3) 0.4060(2) 0.0591(11) Uani 1 1 d U A .
H47 H 0.5359 0.9404 0.4599 0.071 Uiso 1 1 calc R . .
C48 C 0.3503(6) 0.9230(5) 0.3692(3) 0.1006(18) Uani 1 1 d U . .
H48A H 0.2841 0.8571 0.3811 0.151 Uiso 1 1 calc R A .
H48B H 0.3370 0.9150 0.3162 0.151 Uiso 1 1 calc R . .
H48C H 0.3166 0.9930 0.3866 0.151 Uiso 1 1 calc R . .
C49 C 0.6289(7) 1.0333(4) 0.3889(3) 0.0962(17) Uani 1 1 d U . .
H49A H 0.7420 1.0376 0.4131 0.144 Uiso 1 1 calc R A .
H49B H 0.5935 1.1025 0.4065 0.144 Uiso 1 1 calc R . .
H49C H 0.6171 1.0266 0.3360 0.144 Uiso 1 1 calc R . .
C51 C 0.1173(5) 0.6897(7) -0.3171(2) 0.0520(17) Uani 0.878(12) 1 d PU B 1
H51 H 0.1188 0.7705 -0.3251 0.062 Uiso 0.878(12) 1 calc PR B 1
C52 C 0.2889(6) 0.6747(5) -0.2991(3) 0.0980(18) Uani 1 1 d U . .
H52A H 0.3468 0.7235 -0.2529 0.147 Uiso 1 1 calc R B 1
H52B H 0.3399 0.6961 -0.3381 0.147 Uiso 1 1 calc R B 1
H52C H 0.2924 0.5948 -0.2946 0.147 Uiso 1 1 calc R B 1
C53 C 0.0256(6) 0.6124(5) -0.3907(2) 0.0931(17) Uani 1 1 d U . .
H53A H -0.0865 0.6224 -0.4026 0.140 Uiso 1 1 calc R B 1
H53B H 0.0286 0.5324 -0.3863 0.140 Uiso 1 1 calc R B 1
H53C H 0.0770 0.6338 -0.4296 0.140 Uiso 1 1 calc R B 1
C51B C 0.120(4) 0.614(5) -0.3169(18) 0.050 Uiso 0.122(12) 1 d PU B 2
H51B H 0.1241 0.5323 -0.3126 0.060 Uiso 0.122(12) 1 calc PR B 2
C54 C -0.1243(4) 0.7755(3) -0.2406(2) 0.0512(10) Uani 1 1 d U B .
H54 H -0.0580 0.8480 -0.2471 0.061 Uiso 1 1 calc R . .
C55 C -0.2711(5) 0.7490(4) -0.3059(2) 0.0798(14) Uani 1 1 d U . .
H55A H -0.2363 0.7319 -0.3510 0.120 Uiso 1 1 calc R B .
H55B H -0.3235 0.8153 -0.3082 0.120 Uiso 1 1 calc R . .
H55C H -0.3472 0.6831 -0.3001 0.120 Uiso 1 1 calc R . .
C56 C -0.1747(6) 0.8039(4) -0.1700(2) 0.0737(13) Uani 1 1 d U . .
H56A H -0.0796 0.8213 -0.1290 0.111 Uiso 1 1 calc R B .
H56B H -0.2502 0.7384 -0.1631 0.111 Uiso 1 1 calc R . .
H56C H -0.2271 0.8701 -0.1723 0.111 Uiso 1 1 calc R . .
C57 C -0.0990(5) 0.5169(3) -0.2483(2) 0.0575(11) Uani 1 1 d U B .
H57 H -0.1817 0.4979 -0.2958 0.069 Uiso 1 1 calc R . .
C58 C -0.1873(6) 0.5030(4) -0.1876(3) 0.0854(15) Uani 1 1 d U . .
H58A H -0.2604 0.5573 -0.1880 0.128 Uiso 1 1 calc R B .
H58B H -0.1089 0.5178 -0.1403 0.128 Uiso 1 1 calc R . .
H58C H -0.2493 0.4251 -0.1955 0.128 Uiso 1 1 calc R . .
C59 C 0.0133(7) 0.4317(4) -0.2489(3) 0.0959(17) Uani 1 1 d U . .
H59A H 0.0685 0.4405 -0.2883 0.144 Uiso 1 1 calc R B .
H59B H -0.0494 0.3540 -0.2566 0.144 Uiso 1 1 calc R . .
H59C H 0.0931 0.4460 -0.2020 0.144 Uiso 1 1 calc R . .

loop_
_atom_site_aniso_label
_atom_site_aniso_U_11
_atom_site_aniso_U_22
_atom_site_aniso_U_33
_atom_site_aniso_U_23
_atom_site_aniso_U_13
_atom_site_aniso_U_12
Si1 0.0389(6) 0.0483(7) 0.0373(6) 0.0029(5) 0.0041(5) 0.0029(5)
Si2 0.0327(5) 0.0569(7) 0.0366(6) 0.0062(5) 0.0032(4) -0.0008(5)
C1 0.0254(18) 0.031(2) 0.046(3) 0.0045(17) 0.0057(17) 0.0019(15)
C2 0.036(2) 0.039(2) 0.045(3) 0.0048(18) 0.0078(18) 0.0048(17)
C3 0.0307(19) 0.042(2) 0.041(2) 0.0044(17) 0.0097(18) -0.0017(16)
C4 0.036(2) 0.052(2) 0.043(2) 0.0050(18) 0.0125(19) 0.0022(18)
C11 0.0290(18) 0.0280(19) 0.037(2) 0.0066(15) 0.0052(16) -0.0021(15)
C12 0.0296(18) 0.0240(18) 0.038(2) 0.0033(15) 0.0060(16) -0.0058(15)
N13 0.0335(16) 0.0346(17) 0.0389(17) 0.0041(13) 0.0059(14) 0.0034(13)
C14 0.0326(19) 0.0291(19) 0.039(2) 0.0042(16) 0.0057(17) 0.0002(16)
N15 0.0363(17) 0.0368(17) 0.0404(18) 0.0050(14) 0.0083(14) 0.0042(14)
C16 0.032(2) 0.0270(19) 0.045(2) 0.0061(16) 0.0102(17) -0.0005(16)
C17 0.040(2) 0.036(2) 0.045(2) 0.0022(17) 0.0096(18) 0.0013(17)
C18 0.037(2) 0.042(2) 0.050(2) 0.0038(18) 0.0137(18) 0.0044(17)
C19 0.033(2) 0.032(2) 0.048(2) 0.0079(17) 0.0067(18) -0.0015(17)
O19 0.0391(15) 0.0596(17) 0.0518(16) 0.0081(13) 0.0101(13) 0.0126(13)
N20 0.0339(16) 0.0374(17) 0.0451(18) 0.0102(14) 0.0102(14) 0.0060(14)
C21 0.0324(19) 0.0259(19) 0.040(2) 0.0064(16) 0.0063(17) -0.0023(16)
N22 0.0328(16) 0.0349(17) 0.0405(18) 0.0059(14) 0.0061(14) 0.0014(13)
C23 0.0315(19) 0.031(2) 0.041(2) 0.0076(16) 0.0059(17) -0.0011(16)
N24 0.0323(16) 0.0373(17) 0.0409(18) 0.0069(14) 0.0057(14) 0.0005(14)
C25 0.0274(18) 0.0279(19) 0.037(2) 0.0071(16) 0.0029(16) -0.0029(15)
C26 0.0295(18) 0.0311(19) 0.037(2) 0.0052(16) 0.0049(16) -0.0032(15)
C27 0.0318(19) 0.0278(19) 0.039(2) 0.0042(15) 0.0102(16) -0.0031(15)
C28 0.039(2) 0.046(2) 0.041(2) 0.0055(18) 0.0071(18) 0.0030(18)
C29 0.044(2) 0.060(3) 0.048(3) 0.007(2) 0.0177(19) 0.011(2)
C30 0.037(2) 0.052(2) 0.055(3) 0.009(2) 0.010(2) 0.0092(19)
C31 0.0342(19) 0.034(2) 0.043(2) 0.0058(17) 0.0041(17) 0.0031(16)
C32 0.0317(19) 0.0251(18) 0.036(2) 0.0035(15) 0.0055(16) -0.0038(15)
C41 0.068(3) 0.062(3) 0.048(2) 0.009(2) 0.007(2) -0.009(2)
C42 0.109(4) 0.057(3) 0.106(4) 0.023(3) 0.007(3) -0.002(3)
C43 0.135(5) 0.106(4) 0.074(4) 0.013(3) 0.044(3) -0.035(4)
C44 0.052(4) 0.049(8) 0.054(5) 0.016(4) -0.005(4) 0.005(5)
C45 0.038(4) 0.092(8) 0.074(5) 0.009(5) 0.006(4) 0.005(5)
C46 0.063(3) 0.125(4) 0.056(3) 0.016(3) -0.015(2) -0.007(3)
C44B 0.043(5) 0.071(14) 0.049(6) 0.013(7) 0.003(6) 0.004(6)
C45B 0.068(9) 0.15(2) 0.139(13) -0.023(14) 0.006(10) 0.055(13)
C47 0.073(3) 0.059(3) 0.047(2) 0.002(2) 0.019(2) 0.019(2)
C48 0.094(4) 0.118(5) 0.103(4) 0.004(3) 0.027(3) 0.062(3)
C49 0.148(5) 0.050(3) 0.089(4) 0.009(3) 0.030(4) 0.013(3)
C51 0.059(3) 0.057(5) 0.041(3) 0.008(2) 0.011(2) 0.016(2)
C52 0.070(3) 0.134(5) 0.094(4) -0.003(3) 0.046(3) 0.009(3)
C53 0.103(4) 0.136(5) 0.041(3) 0.003(3) 0.020(2) 0.029(4)
C54 0.040(2) 0.049(2) 0.059(2) 0.0138(19) 0.0035(18) -0.0030(18)
C55 0.069(3) 0.093(4) 0.071(3) 0.012(3) -0.005(2) 0.028(3)
C56 0.077(3) 0.078(3) 0.069(3) 0.003(3) 0.018(3) 0.029(3)
C57 0.058(3) 0.048(2) 0.054(3) 0.004(2) -0.006(2) 0.001(2)
C58 0.078(3) 0.062(3) 0.111(4) 0.025(3) 0.029(3) -0.017(3)
C59 0.130(5) 0.075(3) 0.087(4) 0.016(3) 0.015(3) 0.046(3)

loop_
_atom_type_symbol
_atom_type_description
_atom_type_scat_dispersion_real
_atom_type_scat_dispersion_imag
_atom_type_scat_source
C C 0.0033 0.0016 'International Tables Vol C Tables 4.2.6.8 and 6.1.1.4'
H H 0.0000 0.0000 'International Tables Vol C Tables 4.2.6.8 and 6.1.1.4'
N N 0.0061 0.0033 'International Tables Vol C Tables 4.2.6.8 and 6.1.1.4'
O O 0.0106 0.0060 'International Tables Vol C Tables 4.2.6.8 and 6.1.1.4'
Si Si 0.0817 0.0704 'International Tables Vol C Tables 4.2.6.8 and 6.1.1.4'

loop_
_geom_angle_atom_site_label_1
_geom_angle_atom_site_label_2
_geom_angle_atom_site_label_3
_geom_angle
C2 Si1 C47 106.52(17)
C2 Si1 C44B 108.7(4)
C47 Si1 C44B 102.4(5)
C2 Si1 C41 106.15(17)
C47 Si1 C41 110.0(2)
C44B Si1 C41 122.2(6)
C2 Si1 C44 110.0(3)
C47 Si1 C44 116.7(4)
C44B Si1 C44 16.7(7)
C41 Si1 C44 107.1(4)
C4 Si2 C57 105.89(17)
C4 Si2 C54 106.81(17)
C57 Si2 C54 113.68(18)
C4 Si2 C51 109.62(17)
C57 Si2 C51 113.7(3)
C54 Si2 C51 106.9(3)
C4 Si2 C51B 108.0(10)
C57 Si2 C51B 89.2(16)
C54 Si2 C51B 130.4(15)
C51 Si2 C51B 27.1(15)
C2 C1 C11 177.0(4)
C1 C2 Si1 169.7(3)
C4 C3 C26 175.3(4)
C3 C4 Si2 169.7(3)
C32 C11 C12 119.6(3)
C32 C11 C1 122.6(3)
C12 C11 C1 117.8(3)
N13 C12 C11 118.5(3)
N13 C12 C25 121.3(3)
C11 C12 C25 120.1(3)
C14 N13 C12 116.4(3)
N13 C14 N15 116.3(3)
N13 C14 C23 122.7(3)
N15 C14 C23 121.0(3)
C16 N15 C14 116.2(3)
N15 C16 C17 120.0(3)
N15 C16 C21 121.8(3)
C17 C16 C21 118.3(3)
C18 C17 C16 120.4(3)
C18 C17 H17 119.8
C16 C17 H17 119.8
C17 C18 C19 122.1(3)
C17 C18 H18 119.0
C19 C18 H18 119.0
O19 C19 N20 120.9(3)
O19 C19 C18 122.2(3)
N20 C19 C18 116.9(3)
C19 N20 C21 124.3(3)
C19 N20 H20 117.9
C21 N20 H20 117.9
N22 C21 N20 117.9(3)
N22 C21 C16 124.0(3)
N20 C21 C16 118.1(3)
C21 N22 C23 115.0(3)
N24 C23 N22 116.5(3)
N24 C23 C14 121.4(3)
N22 C23 C14 122.0(3)
C23 N24 C25 116.6(3)
N24 C25 C26 118.3(3)
N24 C25 C12 121.5(3)
C26 C25 C12 120.2(3)
C27 C26 C25 119.5(3)
C27 C26 C3 122.2(3)
C25 C26 C3 118.3(3)
C26 C27 C28 121.7(3)
C26 C27 C32 120.2(3)
C28 C27 C32 118.1(3)
C29 C28 C27 121.2(3)
C29 C28 H28 119.4
C27 C28 H28 119.4
C28 C29 C30 120.8(4)
C28 C29 H29 119.6
C30 C29 H29 119.6
C31 C30 C29 120.4(3)
C31 C30 H30 119.8
C29 C30 H30 119.8
C30 C31 C32 121.1(3)
C30 C31 H31 119.5
C32 C31 H31 119.5
C11 C32 C31 121.4(3)
C11 C32 C27 120.3(3)
C31 C32 C27 118.3(3)
C42 C41 C43 111.0(4)
C42 C41 Si1 113.0(3)
C43 C41 Si1 115.3(3)
C42 C41 H41 105.5
C43 C41 H41 105.5
Si1 C41 H41 105.5
C41 C42 H42A 109.5
C41 C42 H42B 109.5
H42A C42 H42B 109.5
C41 C42 H42C 109.5
H42A C42 H42C 109.5
H42B C42 H42C 109.5
C41 C43 H43A 109.5
C41 C43 H43B 109.5
H43A C43 H43B 109.5
C41 C43 H43C 109.5
H43A C43 H43C 109.5
H43B C43 H43C 109.5
C45 C44 C46 110.2(8)
C45 C44 Si1 113.2(8)
C46 C44 Si1 110.8(7)
C45 C44 H44 107.5
C46 C44 H44 107.5
Si1 C44 H44 107.5
C44 C45 H45A 109.5
C44 C45 H45B 109.5
H45A C45 H45B 109.5
C44 C45 H45C 109.5
H45A C45 H45C 109.5
H45B C45 H45C 109.5
C44B C46 C44 20.4(8)
C44B C46 H46A 118.5
C44 C46 H46A 109.5
C44B C46 H46B 89.0
C44 C46 H46B 109.5
H46A C46 H46B 109.5
C44B C46 H46C 118.5
C44 C46 H46C 109.5
H46A C46 H46C 109.5
H46B C46 H46C 109.5
C45B C44B C46 107.0(13)
C45B C44B Si1 112.1(14)
C46 C44B Si1 112.7(10)
C45B C44B H44B 108.3
C46 C44B H44B 108.3
Si1 C44B H44B 108.3
C44B C45B H45D 109.5
C44B C45B H45E 109.5
H45D C45B H45E 109.5
C44B C45B H45F 109.5
H45D C45B H45F 109.5
H45E C45B H45F 109.5
C48 C47 C49 109.5(4)
C48 C47 Si1 111.3(3)
C49 C47 Si1 113.7(3)
C48 C47 H47 107.4
C49 C47 H47 107.4
Si1 C47 H47 107.4
C47 C48 H48A 109.5
C47 C48 H48B 109.5
H48A C48 H48B 109.5
C47 C48 H48C 109.5
H48A C48 H48C 109.5
H48B C48 H48C 109.5
C47 C49 H49A 109.5
C47 C49 H49B 109.5
H49A C49 H49B 109.5
C47 C49 H49C 109.5
H49A C49 H49C 109.5
H49B C49 H49C 109.5
C52 C51 C53 109.4(5)
C52 C51 Si2 114.2(4)
C53 C51 Si2 112.2(4)
C52 C51 H51 106.9
C53 C51 H51 106.9
Si2 C51 H51 106.9
C51B C52 C51 36(2)
C51B C52 H52A 125.9
C51 C52 H52A 109.5
C51B C52 H52B 120.3
C51 C52 H52B 109.5
H52A C52 H52B 109.5
C51B C52 H52C 73.7
C51 C52 H52C 109.5
H52A C52 H52C 109.5
H52B C52 H52C 109.5
C51B C53 C51 35(2)
C51B C53 H53A 124.3
C51 C53 H53A 109.5
C51B C53 H53B 74.3
C51 C53 H53B 109.5
H53A C53 H53B 109.5
C51B C53 H53C 121.7
C51 C53 H53C 109.5
H53A C53 H53C 109.5
H53B C53 H53C 109.5
C53 C51B C52 116(3)
C53 C51B Si2 112(2)
C52 C51B Si2 110(2)
C53 C51B H51B 105.8
C52 C51B H51B 105.8
Si2 C51B H51B 105.8
C56 C54 C55 110.5(3)
C56 C54 Si2 116.1(3)
C55 C54 Si2 113.3(3)
C56 C54 H54 105.3
C55 C54 H54 105.3
Si2 C54 H54 105.3
C54 C55 H55A 109.5
C54 C55 H55B 109.5
H55A C55 H55B 109.5
C54 C55 H55C 109.5
H55A C55 H55C 109.5
H55B C55 H55C 109.5
C54 C56 H56A 109.5
C54 C56 H56B 109.5
H56A C56 H56B 109.5
C54 C56 H56C 109.5
H56A C56 H56C 109.5
H56B C56 H56C 109.5
C59 C57 C58 109.9(4)
C59 C57 Si2 112.1(3)
C58 C57 Si2 112.1(3)
C59 C57 H57 107.5
C58 C57 H57 107.5
Si2 C57 H57 107.5
C57 C58 H58A 109.5
C57 C58 H58B 109.5
H58A C58 H58B 109.5
C57 C58 H58C 109.5
H58A C58 H58C 109.5
H58B C58 H58C 109.5
C57 C59 H59A 109.5
C57 C59 H59B 109.5
H59A C59 H59B 109.5
C57 C59 H59C 109.5
H59A C59 H59C 109.5
H59B C59 H59C 109.5

loop_
_geom_bond_atom_site_label_1
_geom_bond_atom_site_label_2
_geom_bond_distance
Si1 C2 1.837(4)
Si1 C47 1.864(4)
Si1 C44B 1.864(18)
Si1 C41 1.872(4)
Si1 C44 1.892(13)
Si2 C4 1.843(4)
Si2 C57 1.875(4)
Si2 C54 1.879(4)
Si2 C51 1.902(5)
Si2 C51B 1.99(4)
C1 C2 1.210(5)
C1 C11 1.434(5)
C3 C4 1.203(5)
C3 C26 1.433(5)
C11 C32 1.398(4)
C11 C12 1.426(4)
C12 N13 1.356(4)
C12 C25 1.427(4)
N13 C14 1.322(4)
C14 N15 1.375(4)
C14 C23 1.431(5)
N15 C16 1.313(4)
C16 C17 1.435(5)
C16 C21 1.445(5)
C17 C18 1.331(5)
C17 H17 0.9500
C18 C19 1.448(5)
C18 H18 0.9500
C19 O19 1.231(4)
C19 N20 1.364(4)
N20 C21 1.374(4)
N20 H20 0.8800
C21 N22 1.303(4)
N22 C23 1.370(4)
C23 N24 1.332(4)
N24 C25 1.355(4)
C25 C26 1.415(5)
C26 C27 1.410(4)
C27 C28 1.417(5)
C27 C32 1.439(4)
C28 C29 1.355(5)
C28 H28 0.9500
C29 C30 1.407(5)
C29 H29 0.9500
C30 C31 1.349(5)
C30 H30 0.9500
C31 C32 1.427(4)
C31 H31 0.9500
C41 C42 1.519(6)
C41 C43 1.530(6)
C41 H41 1.0000
C42 H42A 0.9800
C42 H42B 0.9800
C42 H42C 0.9800
C43 H43A 0.9800
C43 H43B 0.9800
C43 H43C 0.9800
C44 C45 1.527(11)
C44 C46 1.547(10)
C44 H44 1.0000
C45 H45A 0.9800
C45 H45B 0.9800
C45 H45C 0.9800
C46 C44B 1.536(13)
C46 H46A 0.9800
C46 H46B 0.9800
C46 H46C 0.9800
C44B C45B 1.526(15)
C44B H44B 1.0000
C45B H45D 0.9800
C45B H45E 0.9800
C45B H45F 0.9800
C47 C48 1.518(6)
C47 C49 1.531(6)
C47 H47 1.0000
C48 H48A 0.9800
C48 H48B 0.9800
C48 H48C 0.9800
C49 H49A 0.9800
C49 H49B 0.9800
C49 H49C 0.9800
C51 C52 1.499(6)
C51 C53 1.558(7)
C51 H51 1.0000
C52 C51B 1.48(4)
C52 H52A 0.9800
C52 H52B 0.9800
C52 H52C 0.9800
C53 C51B 1.46(3)
C53 H53A 0.9800
C53 H53B 0.9800
C53 H53C 0.9800
C51B H51B 1.0000
C54 C56 1.518(6)
C54 C55 1.534(5)
C54 H54 1.0000
C55 H55A 0.9800
C55 H55B 0.9800
C55 H55C 0.9800
C56 H56A 0.9800
C56 H56B 0.9800
C56 H56C 0.9800
C57 C59 1.524(6)
C57 C58 1.528(6)
C57 H57 1.0000
C58 H58A 0.9800
C58 H58B 0.9800
C58 H58C 0.9800
C59 H59A 0.9800
C59 H59B 0.9800
C59 H59C 0.9800

loop_
_geom_torsion_atom_site_label_1
_geom_torsion_atom_site_label_2
_geom_torsion_atom_site_label_3
_geom_torsion_atom_site_label_4
_geom_torsion
C11 C1 C2 Si1 -1(8)
C47 Si1 C2 C1 -36.8(18)
C44B Si1 C2 C1 -146.5(18)
C41 Si1 C2 C1 80.4(18)
C44 Si1 C2 C1 -164.1(18)
C26 C3 C4 Si2 -10(6)
C57 Si2 C4 C3 -50.4(19)
C54 Si2 C4 C3 71.0(19)
C51 Si2 C4 C3 -173.5(19)
C51B Si2 C4 C3 -145(3)
C2 C1 C11 C32 -179(100)
C2 C1 C11 C12 2(7)
C32 C11 C12 N13 179.5(3)
C1 C11 C12 N13 -0.7(4)
C32 C11 C12 C25 0.7(4)
C1 C11 C12 C25 -179.5(3)
C11 C12 N13 C14 179.9(3)
C25 C12 N13 C14 -1.4(4)
C12 N13 C14 N15 178.7(3)
C12 N13 C14 C23 -0.7(4)
N13 C14 N15 C16 -179.8(3)
C23 C14 N15 C16 -0.4(4)
C14 N15 C16 C17 179.6(3)
C14 N15 C16 C21 -0.6(4)
N15 C16 C17 C18 -179.8(3)
C21 C16 C17 C18 0.4(5)
C16 C17 C18 C19 0.4(5)
C17 C18 C19 O19 176.9(3)
C17 C18 C19 N20 -1.2(5)
O19 C19 N20 C21 -176.9(3)
C18 C19 N20 C21 1.2(5)
C19 N20 C21 N22 178.7(3)
C19 N20 C21 C16 -0.4(5)
N15 C16 C21 N22 0.7(5)
C17 C16 C21 N22 -179.5(3)
N15 C16 C21 N20 179.8(3)
C17 C16 C21 N20 -0.5(4)
N20 C21 N22 C23 -178.6(3)
C16 C21 N22 C23 0.4(4)
C21 N22 C23 N24 177.5(3)
C21 N22 C23 C14 -1.5(4)
N13 C14 C23 N24 2.1(5)
N15 C14 C23 N24 -177.3(3)
N13 C14 C23 N22 -179.0(3)
N15 C14 C23 N22 1.6(5)
N22 C23 N24 C25 179.9(3)
C14 C23 N24 C25 -1.2(4)
C23 N24 C25 C26 178.8(3)
C23 N24 C25 C12 -0.8(4)
N13 C12 C25 N24 2.2(5)
C11 C12 C25 N24 -179.0(3)
N13 C12 C25 C26 -177.4(3)
C11 C12 C25 C26 1.3(4)
N24 C25 C26 C27 177.5(3)
C12 C25 C26 C27 -2.8(4)
N24 C25 C26 C3 -5.0(4)
C12 C25 C26 C3 174.7(3)
C4 C3 C26 C27 142(4)
C4 C3 C26 C25 -35(5)
C25 C26 C27 C28 -178.2(3)
C3 C26 C27 C28 4.4(5)
C25 C26 C27 C32 2.3(4)
C3 C26 C27 C32 -175.1(3)
C26 C27 C28 C29 -179.3(3)
C32 C27 C28 C29 0.2(5)
C27 C28 C29 C30 0.3(5)
C28 C29 C30 C31 -0.7(6)
C29 C30 C31 C32 0.7(5)
C12 C11 C32 C31 179.1(3)
C1 C11 C32 C31 -0.6(5)
C12 C11 C32 C27 -1.2(4)
C1 C11 C32 C27 179.0(3)
C30 C31 C32 C11 179.4(3)
C30 C31 C32 C27 -0.3(5)
C26 C27 C32 C11 -0.3(4)
C28 C27 C32 C11 -179.8(3)
C26 C27 C32 C31 179.4(3)
C28 C27 C32 C31 -0.1(4)
C2 Si1 C41 C42 69.3(3)
C47 Si1 C41 C42 -175.8(3)
C44B Si1 C41 C42 -55.9(6)
C44 Si1 C41 C42 -48.2(5)
C2 Si1 C41 C43 -161.5(4)
C47 Si1 C41 C43 -46.7(4)
C44B Si1 C41 C43 73.2(6)
C44 Si1 C41 C43 81.0(5)
C2 Si1 C44 C45 37.3(11)
C47 Si1 C44 C45 -84.2(9)
C44B Si1 C44 C45 -51.0(18)
C41 Si1 C44 C45 152.2(9)
C2 Si1 C44 C46 161.6(5)
C47 Si1 C44 C46 40.1(8)
C44B Si1 C44 C46 73(2)
C41 Si1 C44 C46 -83.5(7)
C45 C44 C46 C44B 53(2)
Si1 C44 C46 C44B -73(3)
C44 C46 C44B C45B -44(2)
C44 C46 C44B Si1 80(3)
C2 Si1 C44B C45B -54.4(19)
C47 Si1 C44B C45B -166.8(17)
C41 Si1 C44B C45B 69.7(17)
C44 Si1 C44B C45B 43.2(19)
C2 Si1 C44B C46 -175.3(8)
C47 Si1 C44B C46 72.3(11)
C41 Si1 C44B C46 -51.2(12)
C44 Si1 C44B C46 -78(2)
C2 Si1 C47 C48 57.8(4)
C44B Si1 C47 C48 171.8(6)
C41 Si1 C47 C48 -56.8(4)
C44 Si1 C47 C48 -178.9(4)
C2 Si1 C47 C49 -66.4(4)
C44B Si1 C47 C49 47.6(6)
C41 Si1 C47 C49 179.0(3)
C44 Si1 C47 C49 56.9(5)
C4 Si2 C51 C52 26.6(6)
C57 Si2 C51 C52 -91.7(5)
C54 Si2 C51 C52 142.1(5)
C51B Si2 C51 C52 -65(2)
C4 Si2 C51 C53 151.9(4)
C57 Si2 C51 C53 33.6(5)
C54 Si2 C51 C53 -92.7(5)
C51B Si2 C51 C53 60(2)
C53 C51 C52 C51B -55(2)
Si2 C51 C52 C51B 71(2)
C52 C51 C53 C51B 58(2)
Si2 C51 C53 C51B -70(2)
C51 C53 C51B C52 -64(3)
C51 C53 C51B Si2 64(3)
C51 C52 C51B C53 67(4)
C51 C52 C51B Si2 -62(3)
C4 Si2 C51B C53 -166(2)
C57 Si2 C51B C53 87(3)
C54 Si2 C51B C53 -34(4)
C51 Si2 C51B C53 -68(3)
C4 Si2 C51B C52 -35(3)
C57 Si2 C51B C52 -141(3)
C54 Si2 C51B C52 98(2)
C51 Si2 C51B C52 63(3)
C4 Si2 C54 C56 -41.2(3)
C57 Si2 C54 C56 75.2(3)
C51 Si2 C54 C56 -158.5(3)
C51B Si2 C54 C56 -174.2(16)
C4 Si2 C54 C55 -170.6(3)
C57 Si2 C54 C55 -54.2(4)
C51 Si2 C54 C55 72.1(4)
C51B Si2 C54 C55 56.4(16)
C4 Si2 C57 C59 -63.2(3)
C54 Si2 C57 C59 179.8(3)
C51 Si2 C57 C59 57.2(4)
C51B Si2 C57 C59 45.3(11)
C4 Si2 C57 C58 61.0(3)
C54 Si2 C57 C58 -56.0(3)
C51 Si2 C57 C58 -178.6(3)
C51B Si2 C57 C58 169.5(11)
